data_2021537
loop_
_publ_author_name
'Barbosa, Guilherme Augusto'
'Santana, Francielli Sousa'
'Nunes, Giovana Gioppo'
'Soares, Ja\'isa Fernandes'

_publ_section_title
;
 Crystal structures of binuclear complexes of gadolinium(III) and
 dysprosium(III) with oxalate bridges and chelating
 N,N&#x2032;-bis(2-oxidobenzyl)-N,N&#x2032;-bis(pyridin-2-ylmethyl)ethylenediamine
 (bbpen2&#x2212;)
;
_journal_issue 4
_journal_name_full 'Acta Crystallographica Section E Crystallographic Communications'
_journal_page_first 418
_journal_paper_doi 10.1107/S2056989019002998
_journal_volume 75
_journal_year 2019
_chemical_formula_iupac '[Dy2 (C28 H28 N4 O2)2 (C2 O4)], 4C H4 O, 4H2 O'
_chemical_formula_moiety 'C58 H56 Dy2 O8 N8, 4(C H4 O), 4(H2 O)'
_chemical_formula_structural '[Dy2C58H56O8N8].4(CH3OH).4(H2O)'
_chemical_formula_sum 'C62 H80 Dy2 N8 O16'
_chemical_formula_weight 1518.34
_chemical_name_systematic
'(\m-Oxalato)bis{[<i>N</i>,<i>N</i>'-bis(2-oxidobenzyl-\k<i>O</i>)-<i>N</i>,<i>N</i>'-bis(pyridin-2-ylmethyl-\k<i>N</i>)ethylenediamine-\k^2^<i>N</i>,<i>N</i>']dysprosium(III)}--methanol--water (1/4/4)'
_space_group_crystal_system triclinic
_space_group_IT_number 2
_space_group_name_Hall '-P 1'
_space_group_name_H-M_alt 'P -1'
_symmetry_space_group_name_Hall '-P 1'
_symmetry_space_group_name_H-M 'P -1'
_atom_sites_solution_hydrogens mixed
_atom_sites_solution_primary dual
_atom_sites_solution_secondary difmap
_audit_creation_method SHELXL-2017/1
_cell_angle_alpha 68.213(9)
_cell_angle_beta 74.653(8)
_cell_angle_gamma 70.552(8)
_cell_formula_units_Z 1
_cell_length_a 9.883(2)
_cell_length_b 12.838(3)
_cell_length_c 14.832(4)
_cell_measurement_reflns_used 9284
_cell_measurement_temperature 100(2)
_cell_measurement_theta_max 27.73
_cell_measurement_theta_min 3.00
_cell_volume 1626.2(7)
_computing_cell_refinement
;
SAINT (Bruker, 2002)
;
_computing_data_collection
;
APEX3 (Bruker, 2015)
;
_computing_data_reduction
;
SAINT (Bruker, 2002)
;
_computing_molecular_graphics
;
ORTEP (Johnson, 1976 and Farrugia, 2012) and DIAMOND
(Brandenburg, 2006)
;
_computing_publication_material
;
SHELXL97 (Sheldrick, 2008) and WINGX (Farrugia, 1999, Farrugia,
2012)
;
_computing_structure_refinement
;
<i>SHELXL2017/1</i>  (Sheldrick 2015b)
;
_computing_structure_solution
;
SHELXT2015 (Sheldrick 2015a)
;
_diffrn_ambient_temperature 100(2)
_diffrn_detector_area_resol_mean 10.4167
_diffrn_measured_fraction_theta_full 0.998
_diffrn_measured_fraction_theta_max 0.999
_diffrn_measurement_device_type 'Bruker D8 Venture/Photon 100 CMOS'
_diffrn_measurement_method '\f and \w scans'
_diffrn_radiation_monochromator graphite
_diffrn_radiation_type MoK\a
_diffrn_radiation_wavelength 0.71073
_diffrn_reflns_av_R_equivalents 0.0585
_diffrn_reflns_av_unetI/netI 0.0237
_diffrn_reflns_limit_h_max 12
_diffrn_reflns_limit_h_min -12
_diffrn_reflns_limit_k_max 16
_diffrn_reflns_limit_k_min -16
_diffrn_reflns_limit_l_max 18
_diffrn_reflns_limit_l_min -18
_diffrn_reflns_number 93133
_diffrn_reflns_theta_full 25.242
_diffrn_reflns_theta_max 26.999
_diffrn_reflns_theta_min 2.969
_diffrn_source 'fine-focus sealed tube'
_exptl_absorpt_coefficient_mu 2.351
_exptl_absorpt_correction_T_max 0.7456
_exptl_absorpt_correction_T_min 0.6286
_exptl_absorpt_correction_type multi-scan
_exptl_absorpt_process_details
;
(<i>SADABS</i>; Krause <i>et al.</i>,  2015)
;
_exptl_crystal_colour colourless
_exptl_crystal_density_diffrn 1.550
_exptl_crystal_description prism
_exptl_crystal_F_000 768
_exptl_crystal_size_max 0.346
_exptl_crystal_size_mid 0.162
_exptl_crystal_size_min 0.123
_refine_diff_density_max 1.940
_refine_diff_density_min -0.634
_refine_ls_extinction_method none
_refine_ls_goodness_of_fit_ref 1.060
_refine_ls_hydrogen_treatment mixed
_refine_ls_matrix_type full
_refine_ls_number_parameters 380
_refine_ls_number_reflns 7091
_refine_ls_number_restraints 3
_refine_ls_restrained_S_all 1.061
_refine_ls_R_factor_all 0.0313
_refine_ls_R_factor_gt 0.0246
_refine_ls_shift/su_max 0.002
_refine_ls_shift/su_mean 0.000
_refine_ls_structure_factor_coef Fsqd
_refine_ls_weighting_details 'w=1/[\s^2^(Fo^2^)+(0.0244P)^2^+1.9868P] where P=(Fo^2^+2Fc^2^)/3'
_refine_ls_weighting_scheme calc
_refine_ls_wR_factor_gt 0.0577
_refine_ls_wR_factor_ref 0.0596
_reflns_number_gt 6385
_reflns_number_total 7091
_reflns_threshold_expression 'I > 2\s(I)'
_cod_data_source_file wm5489sup1.cif
_cod_data_source_block 2
_cod_original_cell_volume 1626.3(7)
_cod_database_code 2021537
_shelx_space_group_comment
;
The symmetry employed for this shelxl refinement is uniquely defined
by the following loop, which should always be used as a source of
symmetry information in preference to the above space-group names.
They are only intended as comments.
;
_shelx_estimated_absorpt_t_min 0.497
_shelx_estimated_absorpt_t_max 0.761

loop_
_space_group_symop_operation_xyz
'x, y, z'
'-x, -y, -z'

loop_
_atom_site_type_symbol
_atom_site_label
_atom_site_fract_x
_atom_site_fract_y
_atom_site_fract_z
_atom_site_U_iso_or_equiv
_atom_site_adp_type
_atom_site_calc_flag
_atom_site_occupancy
Dy Dy1 0.85062(2) 0.36072(2) 0.69594(2) 0.02699(5) Uani d 1
N N1 0.6306(3) 0.3122(2) 0.66909(18) 0.0352(5) Uani d 1
N N2 0.7282(3) 0.2394(2) 0.86207(18) 0.0351(5) Uani d 1
N N3 0.9135(3) 0.1612(2) 0.66925(19) 0.0383(6) Uani d 1
N N4 0.8096(3) 0.4397(2) 0.83619(18) 0.0370(6) Uani d 1
O O1 0.6811(2) 0.52962(19) 0.66391(17) 0.0430(5) Uani d 1
O O2 1.0390(2) 0.25545(19) 0.77711(15) 0.0370(5) Uani d 1
O O3 0.8993(2) 0.40098(19) 0.52306(14) 0.0370(5) Uani d 1
O O4 0.9940(2) 0.51292(19) 0.38014(14) 0.0362(5) Uani d 1
O O30 0.7330(4) 0.7243(3) 0.5351(2) 0.0764(9) Uani d 1
H H30 0.718496 0.661941 0.576725 0.115 Uiso calc 1
C C1 0.5449(3) 0.2587(3) 0.7655(2) 0.0439(8) Uani d 1
H H1A 0.472908 0.321693 0.789304 0.053 Uiso calc 1
H H1B 0.490545 0.213183 0.754747 0.053 Uiso calc 1
C C2 0.6350(4) 0.1817(3) 0.8429(2) 0.0420(7) Uani d 1
H H2A 0.698079 0.113165 0.823044 0.050 Uiso calc 1
H H2B 0.570144 0.153596 0.904753 0.050 Uiso calc 1
C C3 0.5280(3) 0.4178(3) 0.6129(2) 0.0425(7) Uani d 1
H H3A 0.583081 0.454137 0.548988 0.051 Uiso calc 1
H H3B 0.453500 0.392579 0.598837 0.051 Uiso calc 1
C C4 0.4534(3) 0.5066(3) 0.6633(2) 0.0429(7) Uani d 1
C C5 0.3007(4) 0.5435(4) 0.6832(3) 0.0612(10) Uani d 1
H H5 0.244013 0.508835 0.666133 0.073 Uiso calc 1
C C6 0.2325(5) 0.6292(4) 0.7271(4) 0.0755(14) Uani d 1
H H6 0.129331 0.653494 0.739876 0.091 Uiso calc 1
C C7 0.3137(5) 0.6797(4) 0.7526(3) 0.0699(13) Uani d 1
H H7 0.266094 0.738051 0.783716 0.084 Uiso calc 1
C C8 0.4657(4) 0.6458(3) 0.7330(3) 0.0541(9) Uani d 1
H H8 0.521300 0.680638 0.750940 0.065 Uiso calc 1
C C9 0.5350(3) 0.5603(3) 0.6870(2) 0.0414(7) Uani d 1
C C10 0.8356(4) 0.1433(3) 0.9201(2) 0.0403(7) Uani d 1
H H10A 0.885352 0.087425 0.882625 0.048 Uiso calc 1
H H10B 0.781416 0.102000 0.982074 0.048 Uiso calc 1
C C11 0.9506(3) 0.1755(3) 0.9460(2) 0.0367(6) Uani d 1
C C12 0.9649(4) 0.1478(3) 1.0434(2) 0.0462(8) Uani d 1
H H12 0.894743 0.115714 1.094305 0.055 Uiso calc 1
C C13 1.0791(4) 0.1657(3) 1.0681(3) 0.0538(9) Uani d 1
H H13 1.087727 0.145829 1.135118 0.065 Uiso calc 1
C C14 1.1796(4) 0.2126(3) 0.9944(3) 0.0552(9) Uani d 1
H H14 1.259234 0.224058 1.010739 0.066 Uiso calc 1
C C15 1.1668(4) 0.2435(3) 0.8968(3) 0.0458(8) Uani d 1
H H15 1.236347 0.277543 0.846914 0.055 Uiso calc 1
C C16 1.0523(3) 0.2253(3) 0.8705(2) 0.0354(6) Uani d 1
C C17 0.6850(4) 0.2350(3) 0.6072(2) 0.0435(7) Uani d 1
H H17A 0.706153 0.282658 0.537894 0.052 Uiso calc 1
H H17B 0.606877 0.200092 0.611962 0.052 Uiso calc 1
C C18 0.8178(4) 0.1396(3) 0.6332(2) 0.0423(7) Uani d 1
C C19 0.8446(5) 0.0344(3) 0.6155(3) 0.0616(10) Uani d 1
H H19 0.773484 0.019132 0.593305 0.074 Uiso calc 1
C C20 0.9743(5) -0.0461(4) 0.6304(3) 0.0690(12) Uani d 1
H H20 0.995152 -0.117133 0.616886 0.083 Uiso calc 1
C C21 1.0750(5) -0.0245(3) 0.6651(3) 0.0605(10) Uani d 1
H H21 1.166397 -0.079264 0.675028 0.073 Uiso calc 1
C C22 1.0391(4) 0.0793(3) 0.6851(3) 0.0477(8) Uani d 1
H H22 1.106771 0.093468 0.711293 0.057 Uiso calc 1
C C23 0.6396(3) 0.3207(3) 0.9182(2) 0.0432(7) Uani d 1
H H23A 0.609733 0.275136 0.986865 0.052 Uiso calc 1
H H23B 0.550307 0.367032 0.889121 0.052 Uiso calc 1
C C24 0.7191(3) 0.4020(3) 0.9188(2) 0.0382(7) Uani d 1
C C25 0.6957(4) 0.4392(3) 0.9992(3) 0.0525(9) Uani d 1
H H25 0.629682 0.412743 1.056475 0.063 Uiso calc 1
C C26 0.7693(5) 0.5151(4) 0.9953(3) 0.0623(10) Uani d 1
H H26 0.756092 0.540626 1.050250 0.075 Uiso calc 1
C C27 0.8620(5) 0.5537(4) 0.9110(3) 0.0611(10) Uani d 1
H H27 0.912648 0.607246 0.906183 0.073 Uiso calc 1
C C28 0.8803(4) 0.5130(3) 0.8334(3) 0.0491(8) Uani d 1
H H28 0.945997 0.538471 0.775576 0.059 Uiso calc 1
C C29 0.9690(3) 0.4748(3) 0.4720(2) 0.0312(6) Uani d 1
C C30 0.8049(6) 0.7736(4) 0.5747(4) 0.0874(16) Uani d 1
H H30A 0.794694 0.855829 0.536520 0.131 Uiso calc 1
H H30B 0.908275 0.732038 0.571185 0.131 Uiso calc 1
H H30C 0.761049 0.766725 0.643423 0.131 Uiso calc 1
O O1W 0.6925(3) 0.7827(4) 0.3435(3) 0.0742(9) Uani d 1
H H1W 0.768(3) 0.763(4) 0.307(3) 0.090(17) Uiso d 1
H H2W 0.711(6) 0.746(4) 0.4022(18) 0.10(2) Uiso d 1

loop_
_atom_site_aniso_label
_atom_site_aniso_U_11
_atom_site_aniso_U_22
_atom_site_aniso_U_33
_atom_site_aniso_U_12
_atom_site_aniso_U_13
_atom_site_aniso_U_23
Dy1 0.02658(7) 0.03170(7) 0.02368(7) -0.01256(5) 0.00064(4) -0.00858(5)
N1 0.0363(13) 0.0385(14) 0.0313(12) -0.0163(11) -0.0087(10) -0.0036(10)
N2 0.0336(12) 0.0423(14) 0.0304(12) -0.0180(11) -0.0002(10) -0.0087(11)
N3 0.0425(14) 0.0350(13) 0.0359(14) -0.0110(11) -0.0056(11) -0.0093(11)
N4 0.0407(14) 0.0359(13) 0.0323(13) -0.0075(11) -0.0023(10) -0.0128(11)
O1 0.0384(12) 0.0367(12) 0.0539(14) -0.0058(9) -0.0119(10) -0.0147(10)
O2 0.0304(10) 0.0478(12) 0.0321(11) -0.0086(9) -0.0052(8) -0.0131(9)
O3 0.0450(12) 0.0477(12) 0.0279(10) -0.0287(10) 0.0019(9) -0.0130(9)
O4 0.0443(11) 0.0502(12) 0.0235(10) -0.0289(10) 0.0004(8) -0.0114(9)
O30 0.101(2) 0.0593(18) 0.070(2) -0.0406(18) -0.0105(18) -0.0069(15)
C1 0.0382(16) 0.055(2) 0.0406(17) -0.0265(15) -0.0046(13) -0.0054(15)
C2 0.0447(17) 0.0437(18) 0.0367(16) -0.0230(15) -0.0010(13) -0.0054(14)
C3 0.0405(17) 0.0515(19) 0.0359(16) -0.0180(15) -0.0163(13) -0.0018(14)
C4 0.0380(16) 0.0435(18) 0.0363(17) -0.0063(14) -0.0113(13) -0.0005(14)
C5 0.0369(18) 0.064(3) 0.065(3) -0.0081(18) -0.0109(17) -0.004(2)
C6 0.041(2) 0.069(3) 0.079(3) 0.005(2) 0.000(2) -0.005(2)
C7 0.065(3) 0.051(2) 0.054(2) 0.014(2) 0.002(2) -0.0050(19)
C8 0.059(2) 0.0417(19) 0.047(2) 0.0006(17) -0.0085(17) -0.0100(16)
C9 0.0391(16) 0.0387(17) 0.0331(16) -0.0033(13) -0.0080(13) -0.0013(13)
C10 0.0472(18) 0.0344(16) 0.0356(16) -0.0159(14) -0.0071(13) -0.0021(13)
C11 0.0384(16) 0.0292(15) 0.0391(16) -0.0056(12) -0.0068(13) -0.0093(12)
C12 0.055(2) 0.0376(17) 0.0387(17) -0.0062(15) -0.0128(15) -0.0054(14)
C13 0.067(2) 0.052(2) 0.046(2) -0.0057(18) -0.0245(18) -0.0162(17)
C14 0.052(2) 0.063(2) 0.061(2) -0.0081(18) -0.0208(18) -0.029(2)
C15 0.0351(16) 0.059(2) 0.0495(19) -0.0113(15) -0.0069(14) -0.0251(17)
C16 0.0334(15) 0.0344(15) 0.0368(16) -0.0017(12) -0.0071(12) -0.0147(13)
C17 0.0513(19) 0.0443(18) 0.0423(18) -0.0168(15) -0.0141(15) -0.0132(15)
C18 0.0545(19) 0.0415(17) 0.0352(16) -0.0192(15) -0.0043(14) -0.0129(14)
C19 0.083(3) 0.051(2) 0.064(2) -0.019(2) -0.016(2) -0.0283(19)
C20 0.096(3) 0.048(2) 0.069(3) -0.014(2) -0.011(2) -0.032(2)
C21 0.069(3) 0.042(2) 0.056(2) 0.0030(18) -0.0085(19) -0.0170(18)
C22 0.0507(19) 0.0397(18) 0.048(2) -0.0061(15) -0.0073(15) -0.0143(15)
C23 0.0352(16) 0.054(2) 0.0325(16) -0.0134(14) 0.0043(12) -0.0098(14)
C24 0.0368(15) 0.0381(16) 0.0290(15) 0.0035(13) -0.0053(12) -0.0105(13)
C25 0.054(2) 0.061(2) 0.0399(19) -0.0074(18) -0.0015(15) -0.0234(17)
C26 0.075(3) 0.071(3) 0.048(2) -0.012(2) -0.0042(19) -0.036(2)
C27 0.073(3) 0.060(2) 0.064(3) -0.023(2) -0.004(2) -0.035(2)
C28 0.061(2) 0.0468(19) 0.0449(19) -0.0197(17) -0.0011(16) -0.0204(16)
C29 0.0299(14) 0.0376(15) 0.0295(14) -0.0142(12) 0.0009(11) -0.0134(12)
C30 0.111(4) 0.073(3) 0.093(4) -0.046(3) 0.016(3) -0.044(3)
O1W 0.0373(14) 0.123(3) 0.079(2) -0.0221(16) 0.0020(15) -0.056(2)

loop_
_atom_type_symbol
_atom_type_description
_atom_type_scat_dispersion_real
_atom_type_scat_dispersion_imag
_atom_type_scat_source
C C 0.0033 0.0016 'International Tables Vol C Tables 4.2.6.8 and 6.1.1.4'
H H 0.0000 0.0000 'International Tables Vol C Tables 4.2.6.8 and 6.1.1.4'
N N 0.0061 0.0033 'International Tables Vol C Tables 4.2.6.8 and 6.1.1.4'
O O 0.0106 0.0060 'International Tables Vol C Tables 4.2.6.8 and 6.1.1.4'
Dy Dy -0.1892 4.4098 'International Tables Vol C Tables 4.2.6.8 and 6.1.1.4'

loop_
_geom_angle_atom_site_label_1
_geom_angle_atom_site_label_2
_geom_angle_atom_site_label_3
_geom_angle_site_symmetry_1
_geom_angle_site_symmetry_3
_geom_angle
O1 Dy1 O2 . . 144.63(8)
O1 Dy1 O3 . . 84.42(8)
O2 Dy1 O3 . . 116.58(8)
O1 Dy1 O4 . 2_766 81.35(8)
O2 Dy1 O4 . 2_766 80.87(8)
O3 Dy1 O4 . 2_766 68.63(6)
O1 Dy1 N4 . . 72.89(8)
O2 Dy1 N4 . . 74.69(8)
O3 Dy1 N4 . . 145.79(8)
O4 Dy1 N4 2_766 . 82.64(8)
O1 Dy1 N3 . . 138.31(8)
O2 Dy1 N3 . . 76.73(8)
O3 Dy1 N3 . . 75.05(8)
O4 Dy1 N3 2_766 . 121.88(8)
N4 Dy1 N3 . . 138.23(8)
O1 Dy1 N2 . . 102.00(8)
O2 Dy1 N2 . . 77.22(8)
O3 Dy1 N2 . . 145.35(7)
O4 Dy1 N2 2_766 . 145.73(7)
N4 Dy1 N2 . . 66.38(8)
N3 Dy1 N2 . . 78.08(8)
O1 Dy1 N1 . . 75.09(8)
O2 Dy1 N1 . . 133.82(8)
O3 Dy1 N1 . . 79.56(7)
O4 Dy1 N1 2_766 . 141.93(7)
N4 Dy1 N1 . . 117.22(8)
N3 Dy1 N1 . . 65.83(8)
N2 Dy1 N1 . . 69.63(8)
C17 N1 C1 . . 111.6(3)
C17 N1 C3 . . 105.0(2)
C1 N1 C3 . . 107.6(2)
C17 N1 Dy1 . . 108.94(18)
C1 N1 Dy1 . . 111.06(17)
C3 N1 Dy1 . . 112.49(17)
C23 N2 C10 . . 110.9(2)
C23 N2 C2 . . 110.7(2)
C10 N2 C2 . . 105.4(2)
C23 N2 Dy1 . . 107.39(18)
C10 N2 Dy1 . . 112.67(17)
C2 N2 Dy1 . . 109.85(17)
C22 N3 C18 . . 117.8(3)
C22 N3 Dy1 . . 123.9(2)
C18 N3 Dy1 . . 118.3(2)
C28 N4 C24 . . 118.4(3)
C28 N4 Dy1 . . 122.3(2)
C24 N4 Dy1 . . 119.1(2)
C9 O1 Dy1 . . 133.9(2)
C16 O2 Dy1 . . 132.11(18)
C29 O3 Dy1 . . 118.66(17)
C29 O4 Dy1 . 2_766 119.02(17)
C30 O30 H30 . . 109.5
C2 C1 N1 . . 114.0(3)
C2 C1 H1A . . 108.8
N1 C1 H1A . . 108.8
C2 C1 H1B . . 108.8
N1 C1 H1B . . 108.8
H1A C1 H1B . . 107.7
C1 C2 N2 . . 113.7(3)
C1 C2 H2A . . 108.8
N2 C2 H2A . . 108.8
C1 C2 H2B . . 108.8
N2 C2 H2B . . 108.8
H2A C2 H2B . . 107.7
C4 C3 N1 . . 115.0(3)
C4 C3 H3A . . 108.5
N1 C3 H3A . . 108.5
C4 C3 H3B . . 108.5
N1 C3 H3B . . 108.5
H3A C3 H3B . . 107.5
C9 C4 C5 . . 118.8(3)
C9 C4 C3 . . 119.7(3)
C5 C4 C3 . . 121.4(3)
C6 C5 C4 . . 120.9(4)
C6 C5 H5 . . 119.5
C4 C5 H5 . . 119.5
C5 C6 C7 . . 120.0(4)
C5 C6 H6 . . 120.0
C7 C6 H6 . . 120.0
C6 C7 C8 . . 120.5(4)
C6 C7 H7 . . 119.7
C8 C7 H7 . . 119.7
C9 C8 C7 . . 119.5(4)
C9 C8 H8 . . 120.3
C7 C8 H8 . . 120.3
O1 C9 C8 . . 120.5(3)
O1 C9 C4 . . 119.3(3)
C8 C9 C4 . . 120.2(3)
N2 C10 C11 . . 117.3(2)
N2 C10 H10A . . 108.0
C11 C10 H10A . . 108.0
N2 C10 H10B . . 108.0
C11 C10 H10B . . 108.0
H10A C10 H10B . . 107.2
C12 C11 C16 . . 119.5(3)
C12 C11 C10 . . 120.9(3)
C16 C11 C10 . . 119.4(3)
C13 C12 C11 . . 121.5(3)
C13 C12 H12 . . 119.2
C11 C12 H12 . . 119.2
C14 C13 C12 . . 119.0(3)
C14 C13 H13 . . 120.5
C12 C13 H13 . . 120.5
C13 C14 C15 . . 120.9(3)
C13 C14 H14 . . 119.6
C15 C14 H14 . . 119.6
C14 C15 C16 . . 120.8(3)
C14 C15 H15 . . 119.6
C16 C15 H15 . . 119.6
O2 C16 C15 . . 121.0(3)
O2 C16 C11 . . 120.7(3)
C15 C16 C11 . . 118.3(3)
N1 C17 C18 . . 114.9(3)
N1 C17 H17A . . 108.5
C18 C17 H17A . . 108.5
N1 C17 H17B . . 108.5
C18 C17 H17B . . 108.5
H17A C17 H17B . . 107.5
N3 C18 C19 . . 121.8(3)
N3 C18 C17 . . 117.4(3)
C19 C18 C17 . . 120.7(3)
C20 C19 C18 . . 119.1(4)
C20 C19 H19 . . 120.5
C18 C19 H19 . . 120.5
C19 C20 C21 . . 120.0(4)
C19 C20 H20 . . 120.0
C21 C20 H20 . . 120.0
C20 C21 C22 . . 118.0(4)
C20 C21 H21 . . 121.0
C22 C21 H21 . . 121.0
N3 C22 C21 . . 123.4(4)
N3 C22 H22 . . 118.3
C21 C22 H22 . . 118.3
N2 C23 C24 . . 113.1(2)
N2 C23 H23A . . 109.0
C24 C23 H23A . . 109.0
N2 C23 H23B . . 109.0
C24 C23 H23B . . 109.0
H23A C23 H23B . . 107.8
N4 C24 C25 . . 121.9(3)
N4 C24 C23 . . 116.7(3)
C25 C24 C23 . . 121.4(3)
C26 C25 C24 . . 119.1(3)
C26 C25 H25 . . 120.5
C24 C25 H25 . . 120.5
C27 C26 C25 . . 119.2(3)
C27 C26 H26 . . 120.4
C25 C26 H26 . . 120.4
C26 C27 C28 . . 118.7(4)
C26 C27 H27 . . 120.7
C28 C27 H27 . . 120.7
N4 C28 C27 . . 122.7(3)
N4 C28 H28 . . 118.7
C27 C28 H28 . . 118.7
O4 C29 O3 . . 126.9(3)
O4 C29 C29 . 2_766 116.1(3)
O3 C29 C29 . 2_766 117.0(3)
O30 C30 H30A . . 109.5
O30 C30 H30B . . 109.5
H30A C30 H30B . . 109.5
O30 C30 H30C . . 109.5
H30A C30 H30C . . 109.5
H30B C30 H30C . . 109.5
H1W O1W H2W . . 105(4)

loop_
_geom_bond_atom_site_label_1
_geom_bond_atom_site_label_2
_geom_bond_site_symmetry_2
_geom_bond_distance
Dy1 O1 . 2.230(2)
Dy1 O2 . 2.246(2)
Dy1 O3 . 2.367(2)
Dy1 O4 2_766 2.3762(19)
Dy1 N4 . 2.523(3)
Dy1 N3 . 2.581(3)
Dy1 N2 . 2.606(2)
Dy1 N1 . 2.612(2)
N1 C17 . 1.473(4)
N1 C1 . 1.500(4)
N1 C3 . 1.501(4)
N2 C23 . 1.483(4)
N2 C10 . 1.488(4)
N2 C2 . 1.492(4)
N3 C22 . 1.343(4)
N3 C18 . 1.345(4)
N4 C28 . 1.330(4)
N4 C24 . 1.343(4)
O1 C9 . 1.348(4)
O2 C16 . 1.324(4)
O3 C29 . 1.254(3)
O4 C29 . 1.251(3)
O30 C30 . 1.431(6)
O30 H30 . 0.8400
C1 C2 . 1.483(5)
C1 H1A . 0.9900
C1 H1B . 0.9900
C2 H2A . 0.9900
C2 H2B . 0.9900
C3 C4 . 1.479(5)
C3 H3A . 0.9900
C3 H3B . 0.9900
C4 C9 . 1.396(5)
C4 C5 . 1.407(5)
C5 C6 . 1.376(7)
C5 H5 . 0.9500
C6 C7 . 1.377(7)
C6 H6 . 0.9500
C7 C8 . 1.400(6)
C7 H7 . 0.9500
C8 C9 . 1.395(5)
C8 H8 . 0.9500
C10 C11 . 1.508(4)
C10 H10A . 0.9900
C10 H10B . 0.9900
C11 C12 . 1.388(5)
C11 C16 . 1.405(4)
C12 C13 . 1.384(5)
C12 H12 . 0.9500
C13 C14 . 1.371(6)
C13 H13 . 0.9500
C14 C15 . 1.381(5)
C14 H14 . 0.9500
C15 C16 . 1.402(4)
C15 H15 . 0.9500
C17 C18 . 1.490(5)
C17 H17A . 0.9900
C17 H17B . 0.9900
C18 C19 . 1.398(5)
C19 C20 . 1.363(6)
C19 H19 . 0.9500
C20 C21 . 1.376(6)
C20 H20 . 0.9500
C21 C22 . 1.384(5)
C21 H21 . 0.9500
C22 H22 . 0.9500
C23 C24 . 1.506(5)
C23 H23A . 0.9900
C23 H23B . 0.9900
C24 C25 . 1.381(5)
C25 C26 . 1.374(6)
C25 H25 . 0.9500
C26 C27 . 1.373(6)
C26 H26 . 0.9500
C27 C28 . 1.379(5)
C27 H27 . 0.9500
C28 H28 . 0.9500
C29 C29 2_766 1.555(5)
C30 H30A . 0.9800
C30 H30B . 0.9800
C30 H30C . 0.9800
O1W H1W . 0.824(19)
O1W H2W . 0.859(19)

loop_
_geom_hbond_atom_site_label_D
_geom_hbond_atom_site_label_H
_geom_hbond_atom_site_label_A
_geom_hbond_site_symmetry_A
_geom_hbond_distance_DH
_geom_hbond_distance_HA
_geom_hbond_distance_DA
_geom_hbond_angle_DHA
_geom_hbond_publ_flag
O30 H30 O1 . 0.84 1.80 2.636(4) 177.7 yes
C1 H1B O1W 2_666 0.99 2.58 3.448(4) 145.7 yes
O1W H1W O2 2_766 0.824(19) 1.97(2) 2.785(4) 167(5) yes
O1W H2W O30 . 0.859(19) 1.95(3) 2.759(5) 158(5) yes

loop_
_geom_torsion_atom_site_label_1
_geom_torsion_atom_site_label_2
_geom_torsion_atom_site_label_3
_geom_torsion_atom_site_label_4
_geom_torsion_site_symmetry_1
_geom_torsion_site_symmetry_4
_geom_torsion
C17 N1 C1 C2 . . 86.2(3)
C3 N1 C1 C2 . . -159.1(3)
Dy1 N1 C1 C2 . . -35.6(3)
N1 C1 C2 N2 . . 55.5(4)
C23 N2 C2 C1 . . 74.6(3)
C10 N2 C2 C1 . . -165.5(3)
Dy1 N2 C2 C1 . . -43.9(3)
C17 N1 C3 C4 . . 177.2(3)
C1 N1 C3 C4 . . 58.2(3)
Dy1 N1 C3 C4 . . -64.4(3)
N1 C3 C4 C9 . . 61.3(4)
N1 C3 C4 C5 . . -122.4(3)
C9 C4 C5 C6 . . -1.4(5)
C3 C4 C5 C6 . . -177.7(4)
C4 C5 C6 C7 . . -0.3(6)
C5 C6 C7 C8 . . 0.9(7)
C6 C7 C8 C9 . . 0.2(6)
Dy1 O1 C9 C8 . . 126.2(3)
Dy1 O1 C9 C4 . . -54.6(4)
C7 C8 C9 O1 . . 177.3(3)
C7 C8 C9 C4 . . -1.9(5)
C5 C4 C9 O1 . . -176.8(3)
C3 C4 C9 O1 . . -0.4(4)
C5 C4 C9 C8 . . 2.4(5)
C3 C4 C9 C8 . . 178.9(3)
C23 N2 C10 C11 . . -63.2(3)
C2 N2 C10 C11 . . 176.9(3)
Dy1 N2 C10 C11 . . 57.1(3)
N2 C10 C11 C12 . . 121.6(3)
N2 C10 C11 C16 . . -63.9(4)
C16 C11 C12 C13 . . -1.4(5)
C10 C11 C12 C13 . . 173.1(3)
C11 C12 C13 C14 . . 0.4(5)
C12 C13 C14 C15 . . 1.0(6)
C13 C14 C15 C16 . . -1.4(6)
Dy1 O2 C16 C15 . . -129.4(3)
Dy1 O2 C16 C11 . . 49.8(4)
C14 C15 C16 O2 . . 179.6(3)
C14 C15 C16 C11 . . 0.4(5)
C12 C11 C16 O2 . . -178.2(3)
C10 C11 C16 O2 . . 7.2(4)
C12 C11 C16 C15 . . 1.0(4)
C10 C11 C16 C15 . . -173.6(3)
C1 N1 C17 C18 . . -79.8(3)
C3 N1 C17 C18 . . 163.9(3)
Dy1 N1 C17 C18 . . 43.2(3)
C22 N3 C18 C19 . . 2.1(5)
Dy1 N3 C18 C19 . . 179.2(3)
C22 N3 C18 C17 . . -174.5(3)
Dy1 N3 C18 C17 . . 2.6(4)
N1 C17 C18 N3 . . -32.3(4)
N1 C17 C18 C19 . . 151.0(3)
N3 C18 C19 C20 . . -3.4(6)
C17 C18 C19 C20 . . 173.1(4)
C18 C19 C20 C21 . . 1.8(7)
C19 C20 C21 C22 . . 0.9(6)
C18 N3 C22 C21 . . 0.8(5)
Dy1 N3 C22 C21 . . -176.1(3)
C20 C21 C22 N3 . . -2.3(6)
C10 N2 C23 C24 . . 77.3(3)
C2 N2 C23 C24 . . -166.1(3)
Dy1 N2 C23 C24 . . -46.2(3)
C28 N4 C24 C25 . . 1.4(5)
Dy1 N4 C24 C25 . . 178.0(2)
C28 N4 C24 C23 . . 179.0(3)
Dy1 N4 C24 C23 . . -4.4(3)
N2 C23 C24 N4 . . 36.1(4)
N2 C23 C24 C25 . . -146.3(3)
N4 C24 C25 C26 . . -1.3(5)
C23 C24 C25 C26 . . -178.8(3)
C24 C25 C26 C27 . . 1.2(6)
C25 C26 C27 C28 . . -1.2(6)
C24 N4 C28 C27 . . -1.4(5)
Dy1 N4 C28 C27 . . -177.8(3)
C26 C27 C28 N4 . . 1.3(6)
Dy1 O4 C29 O3 2_766 . -174.1(2)
Dy1 O4 C29 C29 2_766 2_766 6.2(4)
Dy1 O3 C29 O4 . . -173.9(2)
Dy1 O3 C29 C29 . 2_766 5.8(4)

_cod_database_fobs_code 2021537
